data_2230763
loop_
_publ_author_name
'Al-Salahi, Rashad'
'Detlef, Geffken'
'Ahmed, Bari'

_publ_section_title
;
 2-Benzyloxy-1,2,4-triazolo[1,5-<i>a</i>]quinazolin-5(4<i>H</i>)-one
;
_journal_coeditor_code KP2309
_journal_issue 7
_journal_name_full 'Acta Crystallographica Section E'
_journal_page_first o1861
_journal_paper_doi 10.1107/S1600536811024962
_journal_volume 67
_journal_year 2011
_chemical_formula_iupac 'C16 H12 N4 O2'
_chemical_formula_moiety 'C16 H12 N4 O2'
_chemical_formula_sum 'C16 H12 N4 O2'
_chemical_formula_weight 292.30
_chemical_name_systematic
;
2-Benzyloxy-1,2,4-triazolo[1,5-<i>a</i>]quinazolin-5(4<i>H</i>)-one
;
_space_group_IT_number 14
_symmetry_cell_setting monoclinic
_symmetry_space_group_name_Hall '-P 2yn'
_symmetry_space_group_name_H-M 'P 1 21/n 1'
_atom_sites_solution_hydrogens geom
_atom_sites_solution_primary direct
_atom_sites_solution_secondary difmap
_audit_creation_method SHELXL-97
_cell_angle_alpha 90.00
_cell_angle_beta 99.503(5)
_cell_angle_gamma 90.00
_cell_formula_units_Z 4
_cell_length_a 5.0319(15)
_cell_length_b 28.207(9)
_cell_length_c 9.408(3)
_cell_measurement_temperature 153(2)
_cell_volume 1317.0(7)
_computing_cell_refinement 'SAINT (Bruker, 1998)'
_computing_data_collection 'SMART (Bruker, 1998)'
_computing_data_reduction 'SAINT (Bruker, 1998)'
_computing_molecular_graphics 'SHELXTL (Sheldrick, 2008)'
_computing_publication_material 'SHELXL97 (Sheldrick, 2008)'
_computing_structure_refinement 'SHELXL97 (Sheldrick, 2008)'
_computing_structure_solution 'SHELXS97 (Sheldrick, 2008)'
_diffrn_ambient_temperature 153(2)
_diffrn_measured_fraction_theta_full 0.990
_diffrn_measured_fraction_theta_max 0.990
_diffrn_measurement_device_type 'Bruker SMART APEX CCD area-detector'
_diffrn_measurement_method \w
_diffrn_radiation_monochromator graphite
_diffrn_radiation_source 'fine-focus sealed tube'
_diffrn_radiation_type MoK\a
_diffrn_radiation_wavelength 0.71073
_diffrn_reflns_av_R_equivalents 0.0532
_diffrn_reflns_av_sigmaI/netI 0.0903
_diffrn_reflns_limit_h_max 6
_diffrn_reflns_limit_h_min -6
_diffrn_reflns_limit_k_max 35
_diffrn_reflns_limit_k_min -25
_diffrn_reflns_limit_l_max 11
_diffrn_reflns_limit_l_min -12
_diffrn_reflns_number 8172
_diffrn_reflns_theta_full 27.00
_diffrn_reflns_theta_max 27.00
_diffrn_reflns_theta_min 2.89
_exptl_absorpt_coefficient_mu 0.102
_exptl_absorpt_correction_T_max 0.9970
_exptl_absorpt_correction_T_min 0.9509
_exptl_absorpt_correction_type multi-scan
_exptl_absorpt_process_details '(SADABS; Bruker, 1998)'
_exptl_crystal_colour colourless
_exptl_crystal_density_diffrn 1.474
_exptl_crystal_density_method 'not measured'
_exptl_crystal_description needle
_exptl_crystal_F_000 608
_exptl_crystal_size_max 0.50
_exptl_crystal_size_mid 0.10
_exptl_crystal_size_min 0.03
_refine_diff_density_max 0.197
_refine_diff_density_min -0.198
_refine_ls_extinction_method none
_refine_ls_goodness_of_fit_ref 0.801
_refine_ls_hydrogen_treatment constr
_refine_ls_matrix_type full
_refine_ls_number_parameters 236
_refine_ls_number_reflns 2849
_refine_ls_number_restraints 6
_refine_ls_restrained_S_all 0.801
_refine_ls_R_factor_all 0.0930
_refine_ls_R_factor_gt 0.0470
_refine_ls_shift/su_max 0.005
_refine_ls_shift/su_mean 0.001
_refine_ls_structure_factor_coef Fsqd
_refine_ls_weighting_details 'calc w=1/[\s^2^(Fo^2^)+(0.0347P)^2^+0.4968P] where P=(Fo^2^+2Fc^2^)/3'
_refine_ls_weighting_scheme calc
_refine_ls_wR_factor_gt 0.0846
_refine_ls_wR_factor_ref 0.0983
_reflns_number_gt 1679
_reflns_number_total 2849
_reflns_threshold_expression I>2sigma(I)
_cod_data_source_file kp2309.cif
_cod_data_source_block I
_cod_original_sg_symbol_H-M 'P 21/n'
_cod_database_code 2230763
_cod_database_fobs_code 2230763

loop_
_symmetry_equiv_pos_as_xyz
'x, y, z'
'-x+1/2, y+1/2, -z+1/2'
'-x, -y, -z'
'x-1/2, -y-1/2, z-1/2'

loop_
_atom_site_type_symbol
_atom_site_label
_atom_site_fract_x
_atom_site_fract_y
_atom_site_fract_z
_atom_site_U_iso_or_equiv
_atom_site_adp_type
_atom_site_calc_flag
_atom_site_refinement_flags
_atom_site_occupancy
_atom_site_symmetry_multiplicity
_atom_site_disorder_assembly
_atom_site_disorder_group
O O1 0.8828(3) 1.12152(5) 0.45128(14) 0.0270(4) Uani d . 1 1 A 1
O O2 0.8556(3) 0.91207(5) 0.83235(14) 0.0245(4) Uani d . 1 1 A 1
N N1 0.7916(3) 1.04986(6) 0.54486(16) 0.0209(4) Uani d . 1 1 A 1
H H1 0.6460 1.0465 0.4796 0.025 Uiso calc R 1 1 A 1
N N2 1.0822(3) 1.01884(6) 0.74430(16) 0.0194(4) Uani d . 1 1 A 1
N N3 1.1110(3) 0.97886(6) 0.83206(17) 0.0231(4) Uani d . 1 1 A 1
N N4 0.7304(3) 0.97406(6) 0.65836(16) 0.0197(4) Uani d . 1 1 A 1
C C1 1.2541(4) 1.05801(7) 0.7576(2) 0.0195(5) Uani d . 1 1 A 1
C C2 1.4809(4) 1.06091(7) 0.8647(2) 0.0237(5) Uani d . 1 1 A 1
H H2 1.5256 1.0359 0.9321 0.028 Uiso calc R 1 1 A 1
C C3 1.6386(4) 1.10113(7) 0.8700(2) 0.0276(5) Uani d . 1 1 A 1
H H3 1.7925 1.1039 0.9430 0.033 Uiso calc R 1 1 A 1
C C4 1.5772(4) 1.13772(8) 0.7708(2) 0.0287(5) Uani d . 1 1 A 1
H H4 1.6891 1.1650 0.7762 0.034 Uiso calc R 1 1 A 1
C C5 1.3524(4) 1.13430(7) 0.6640(2) 0.0236(5) Uani d . 1 1 A 1
H H5 1.3105 1.1592 0.5962 0.028 Uiso calc R 1 1 A 1
C C6 1.1870(4) 1.09411(7) 0.6560(2) 0.0196(5) Uani d . 1 1 A 1
C C7 0.9465(4) 1.09086(7) 0.5424(2) 0.0203(5) Uani d . 1 1 A 1
C C8 0.8573(4) 1.01485(7) 0.64452(19) 0.0180(4) Uani d . 1 1 A 1
C C9 0.8959(4) 0.95440(7) 0.7751(2) 0.0193(5) Uani d . 1 1 A 1
C C10 0.6230(4) 0.88574(7) 0.7619(2) 0.0256(5) Uani d . 1 1 A 1
H H10A 0.6238 0.8843 0.6568 0.031 Uiso calc R 1 1 A 1
H H10B 0.4553 0.9017 0.7779 0.031 Uiso calc R 1 1 A 1
C C11 0.6348(4) 0.83661(7) 0.8236(2) 0.0225(5) Uani d PD 0.496(2) 1 A 1
C C12 0.5451(8) 0.79726(15) 0.7427(5) 0.0272(11) Uani d PD 0.496(2) 1 A 1
H H12 0.4805 0.8018 0.6429 0.033 Uiso calc PR 0.496(2) 1 A 1
C C13 0.5427(9) 0.75163(15) 0.7968(5) 0.0300(12) Uani d PD 0.496(2) 1 A 1
H H13 0.4760 0.7261 0.7352 0.036 Uiso calc PR 0.496(2) 1 A 1
C C14 0.6311(5) 0.74409(8) 0.9305(3) 0.0357(6) Uani d PD 0.496(2) 1 A 1
H H14 0.6246 0.7126 0.9658 0.043 Uiso calc PR 0.496(2) 1 A 1
C C15 0.7393(9) 0.78049(16) 1.0299(5) 0.0313(12) Uani d PD 0.496(2) 1 A 1
H H15 0.8071 0.7737 1.1281 0.038 Uiso calc PR 0.496(2) 1 A 1
C C16 0.7399(8) 0.82635(15) 0.9751(4) 0.0228(10) Uani d PD 0.496(2) 1 A 1
H H16 0.8099 0.8515 1.0373 0.027 Uiso calc PR 0.496(2) 1 A 1
C C11' 0.6348(4) 0.83661(7) 0.8236(2) 0.0225(5) Uani d PD 0.504(2) 1 A 2
C C12' 0.3903(8) 0.81776(14) 0.8448(4) 0.0242(11) Uani d PD 0.504(2) 1 A 2
H H12' 0.2290 0.8358 0.8244 0.029 Uiso calc PR 0.504(2) 1 A 2
C C13' 0.3880(9) 0.77136(15) 0.8972(4) 0.0281(11) Uani d PD 0.504(2) 1 A 2
H H13' 0.2219 0.7576 0.9111 0.034 Uiso calc PR 0.504(2) 1 A 2
C C14' 0.6311(5) 0.74409(8) 0.9305(3) 0.0357(6) Uani d PD 0.504(2) 1 A 2
H H14' 0.6357 0.7137 0.9745 0.043 Uiso calc PR 0.504(2) 1 A 2
C C15' 0.8587(10) 0.76532(16) 0.8936(5) 0.0408(14) Uani d PD 0.504(2) 1 A 2
H H15' 1.0208 0.7474 0.9042 0.049 Uiso calc PR 0.504(2) 1 A 2
C C16' 0.8615(9) 0.81179(16) 0.8417(5) 0.0357(13) Uani d PD 0.504(2) 1 A 2
H H16' 1.0229 0.8253 0.8198 0.043 Uiso calc PR 0.504(2) 1 A 2

loop_
_atom_site_aniso_label
_atom_site_aniso_U_11
_atom_site_aniso_U_22
_atom_site_aniso_U_33
_atom_site_aniso_U_12
_atom_site_aniso_U_13
_atom_site_aniso_U_23
O1 0.0252(8) 0.0249(9) 0.0296(8) -0.0033(7) 0.0001(6) 0.0086(7)
O2 0.0239(8) 0.0186(8) 0.0285(8) -0.0063(7) -0.0031(6) 0.0045(6)
N1 0.0183(9) 0.0213(10) 0.0217(9) -0.0006(8) -0.0007(7) 0.0038(7)
N2 0.0187(9) 0.0168(9) 0.0218(9) 0.0002(8) 0.0001(7) 0.0019(7)
N3 0.0256(10) 0.0168(9) 0.0259(9) -0.0018(8) 0.0013(7) 0.0034(8)
N4 0.0186(9) 0.0174(9) 0.0224(9) -0.0001(8) 0.0017(7) 0.0013(7)
C1 0.0188(11) 0.0164(11) 0.0240(10) -0.0016(9) 0.0056(8) -0.0040(9)
C2 0.0236(12) 0.0235(12) 0.0234(11) 0.0021(10) 0.0019(9) 0.0018(9)
C3 0.0264(13) 0.0249(12) 0.0287(11) -0.0038(10) -0.0034(9) -0.0035(10)
C4 0.0268(13) 0.0239(12) 0.0341(12) -0.0074(10) 0.0009(10) -0.0001(10)
C5 0.0278(12) 0.0174(11) 0.0258(11) 0.0013(10) 0.0050(9) 0.0007(9)
C6 0.0189(11) 0.0188(11) 0.0217(10) 0.0031(9) 0.0055(8) -0.0017(9)
C7 0.0193(11) 0.0190(12) 0.0237(11) 0.0020(9) 0.0071(8) 0.0000(9)
C8 0.0168(11) 0.0185(11) 0.0194(10) 0.0022(9) 0.0050(8) -0.0022(9)
C9 0.0187(11) 0.0168(11) 0.0221(10) 0.0006(9) 0.0022(8) -0.0003(9)
C10 0.0206(12) 0.0254(13) 0.0296(11) -0.0021(10) 0.0007(9) -0.0018(9)
C11 0.0184(12) 0.0220(12) 0.0280(11) -0.0004(10) 0.0071(8) -0.0021(9)
C12 0.027(3) 0.023(3) 0.030(2) 0.003(2) -0.0003(19) 0.0025(19)
C13 0.027(3) 0.020(3) 0.041(3) -0.002(2) 0.001(2) 0.000(2)
C14 0.0316(15) 0.0226(13) 0.0535(16) -0.0040(11) 0.0088(12) 0.0055(11)
C15 0.036(3) 0.029(3) 0.029(2) 0.001(2) 0.007(2) 0.006(2)
C16 0.022(2) 0.022(2) 0.025(2) -0.0017(19) 0.0085(18) 0.0003(18)
C11' 0.0184(12) 0.0220(12) 0.0280(11) -0.0004(10) 0.0071(8) -0.0021(9)
C12' 0.019(2) 0.023(3) 0.031(2) -0.0005(19) 0.0057(18) -0.0009(19)
C13' 0.030(3) 0.026(3) 0.029(2) -0.005(2) 0.0084(19) 0.002(2)
C14' 0.0316(15) 0.0226(13) 0.0535(16) -0.0040(11) 0.0088(12) 0.0055(11)
C15' 0.028(3) 0.027(3) 0.066(3) 0.003(2) 0.002(2) 0.008(2)
C16' 0.020(3) 0.028(3) 0.059(3) 0.001(2) 0.008(2) 0.011(2)

loop_
_atom_type_symbol
_atom_type_description
_atom_type_scat_dispersion_real
_atom_type_scat_dispersion_imag
_atom_type_scat_source
C C 0.0033 0.0016 'International Tables Vol C Tables 4.2.6.8 and 6.1.1.4'
H H 0.0000 0.0000 'International Tables Vol C Tables 4.2.6.8 and 6.1.1.4'
N N 0.0061 0.0033 'International Tables Vol C Tables 4.2.6.8 and 6.1.1.4'
O O 0.0106 0.0060 'International Tables Vol C Tables 4.2.6.8 and 6.1.1.4'

loop_
_geom_angle_atom_site_label_1
_geom_angle_atom_site_label_2
_geom_angle_atom_site_label_3
_geom_angle_site_symmetry_1
_geom_angle_site_symmetry_3
_geom_angle
_geom_angle_publ_flag
C9 O2 C10 . . 115.94(15) ?
C8 N1 C7 . . 122.56(16) ?
C8 N1 H1 . . 118.7 ?
C7 N1 H1 . . 118.7 ?
C8 N2 N3 . . 109.78(16) ?
C8 N2 C1 . . 124.32(16) ?
N3 N2 C1 . . 125.89(16) ?
C9 N3 N2 . . 100.65(15) ?
C8 N4 C9 . . 100.89(16) ?
C2 C1 N2 . . 122.16(18) ?
C2 C1 C6 . . 121.80(19) ?
N2 C1 C6 . . 116.03(17) ?
C3 C2 C1 . . 118.12(19) ?
C3 C2 H2 . . 120.9 ?
C1 C2 H2 . . 120.9 ?
C2 C3 C4 . . 121.51(19) ?
C2 C3 H3 . . 119.2 ?
C4 C3 H3 . . 119.2 ?
C5 C4 C3 . . 119.9(2) ?
C5 C4 H4 . . 120.1 ?
C3 C4 H4 . . 120.1 ?
C4 C5 C6 . . 120.09(19) ?
C4 C5 H5 . . 120.0 ?
C6 C5 H5 . . 120.0 ?
C1 C6 C5 . . 118.57(18) ?
C1 C6 C7 . . 121.65(18) ?
C5 C6 C7 . . 119.78(18) ?
O1 C7 N1 . . 120.98(18) ?
O1 C7 C6 . . 123.46(19) ?
N1 C7 C6 . . 115.55(17) ?
N4 C8 N2 . . 111.34(16) ?
N4 C8 N1 . . 128.80(17) ?
N2 C8 N1 . . 119.84(18) ?
N3 C9 O2 . . 118.13(17) ?
N3 C9 N4 . . 117.35(18) ?
O2 C9 N4 . . 124.51(17) ?
O2 C10 C11 . . 108.60(16) ?
O2 C10 H10A . . 110.0 ?
C11 C10 H10A . . 110.0 ?
O2 C10 H10B . . 110.0 ?
C11 C10 H10B . . 110.0 ?
H10A C10 H10B . . 108.3 ?
C12 C11 C16 . . 114.3(3) ?
C12 C11 C10 . . 122.8(2) ?
C16 C11 C10 . . 122.9(2) ?
C11 C12 C13 . . 124.5(4) ?
C11 C12 H12 . . 117.7 ?
C13 C12 H12 . . 117.7 ?
C14 C13 C12 . . 119.5(4) ?
C14 C13 H13 . . 120.2 ?
C12 C13 H13 . . 120.2 ?
C13 C14 C15 . . 123.7(3) ?
C13 C14 H14 . . 118.2 ?
C15 C14 H14 . . 118.2 ?
C16 C15 C14 . . 116.6(4) ?
C16 C15 H15 . . 121.7 ?
C14 C15 H15 . . 121.7 ?
C15 C16 C11 . . 121.4(4) ?
C15 C16 H16 . . 119.3 ?
C11 C16 H16 . . 119.3 ?
C13' C12' H12' . . 121.0 ?
C12' C13' H13' . . 119.3 ?
C16' C15' H15' . . 118.4 ?
C15' C16' H16' . . 120.6 ?

loop_
_geom_bond_atom_site_label_1
_geom_bond_atom_site_label_2
_geom_bond_site_symmetry_2
_geom_bond_distance
_geom_bond_publ_flag
O1 C7 . 1.223(2) ?
O2 C9 . 1.339(2) ?
O2 C10 . 1.450(2) ?
N1 C8 . 1.364(2) ?
N1 C7 . 1.397(2) ?
N1 H1 . 0.8800 ?
N2 C8 . 1.351(2) ?
N2 N3 . 1.391(2) ?
N2 C1 . 1.396(2) ?
N3 C9 . 1.320(2) ?
N4 C8 . 1.333(2) ?
N4 C9 . 1.380(2) ?
C1 C2 . 1.394(3) ?
C1 C6 . 1.399(3) ?
C2 C3 . 1.381(3) ?
C2 H2 . 0.9500 ?
C3 C4 . 1.392(3) ?
C3 H3 . 0.9500 ?
C4 C5 . 1.387(3) ?
C4 H4 . 0.9500 ?
C5 C6 . 1.401(3) ?
C5 H5 . 0.9500 ?
C6 C7 . 1.479(3) ?
C10 C11 . 1.500(3) ?
C10 H10A . 0.9900 ?
C10 H10B . 0.9900 ?
C11 C12 . 1.379(5) ?
C11 C16 . 1.465(4) ?
C12 C13 . 1.385(6) ?
C12 H12 . 0.9500 ?
C13 C14 . 1.281(5) ?
C13 H13 . 0.9500 ?
C14 C15 . 1.435(5) ?
C14 H14 . 0.9500 ?
C15 C16 . 1.393(6) ?
C15 H15 . 0.9500 ?
C16 H16 . 0.9500 ?
C12' C13' . 1.399(6) ?
C12' H12' . 0.9500 ?
C13' H13' . 0.9500 ?
C15' C16' . 1.400(6) ?
C15' H15' . 0.9500 ?
C16' H16' . 0.9500 ?

loop_
_geom_hbond_atom_site_label_D
_geom_hbond_atom_site_label_H
_geom_hbond_atom_site_label_A
_geom_hbond_site_symmetry_A
_geom_hbond_distance_DH
_geom_hbond_distance_HA
_geom_hbond_distance_DA
_geom_hbond_angle_DHA
N1 H1 N4 3_676 0.88 2.19 3.058(2) 169
